data_7248884
loop_
_publ_author_name
'Kar, Ananya'
'Giri, Lopamudra'
'Kenguva, Gowtham'
'Rout, Smruti Rekha'
'Dandela, Rambabu'

_publ_section_title
;
 Polymorphism, phase transition, and physicochemical property
 investigation of Ensifentrine
;
_journal_issue 28
_journal_name_full CrystEngComm
_journal_page_first 3783
_journal_page_last 3790
_journal_paper_doi 10.1039/D4CE00410H
_journal_volume 26
_journal_year 2024
_chemical_formula_moiety '2(C26 H32 N5 O4), C O, 2(Cl), 4(O)'
_chemical_formula_sum 'C53 H64 Cl2 N10 O13'
_chemical_formula_weight 1120.04
_space_group_crystal_system triclinic
_space_group_IT_number 2
_space_group_name_Hall '-P 1'
_space_group_name_H-M_alt 'P -1'
_atom_sites_solution_hydrogens mixed
_audit_creation_method SHELXL-2018/3
_audit_update_record
;
2024-05-24 deposited with the CCDC.	2024-06-17 downloaded from the CCDC.
;
_cell_angle_alpha 93.64(1)
_cell_angle_beta 105.06(2)
_cell_angle_gamma 91.16(1)
_cell_formula_units_Z 2
_cell_length_a 12.371(8)
_cell_length_b 13.385(7)
_cell_length_c 17.690(2)
_cell_measurement_reflns_used 5756
_cell_measurement_temperature 273(2)
_cell_measurement_theta_max 0.963
_cell_measurement_theta_min 0.955
_cell_volume 2821(2)
_computing_cell_refinement 'Bruker SHELXL'
_computing_data_collection 'Bruker APEX3'
_computing_data_reduction 'Bruker SAINT'
_computing_molecular_graphics 'Bruker SHELXTL'
_computing_publication_material 'Bruker SHELXTL'
_computing_structure_refinement 'SHELXL-2018/3 (Sheldrick, 2018)'
_computing_structure_solution 'SHELXT 2018/2 (Sheldrick, 2018)'
_diffrn_ambient_temperature 273(2)
_diffrn_measured_fraction_theta_full 0.999
_diffrn_measured_fraction_theta_max 0.995
_diffrn_measurement_device_type 'Bruker D8 Venture photon 100 CMOS detector'
_diffrn_measurement_method 'Omega and Phi scans'
_diffrn_radiation_type MoK\a
_diffrn_radiation_wavelength 0.71073
_diffrn_reflns_av_R_equivalents 0.1273
_diffrn_reflns_av_unetI/netI 0.1137
_diffrn_reflns_Laue_measured_fraction_full 0.999
_diffrn_reflns_Laue_measured_fraction_max 0.995
_diffrn_reflns_limit_h_max 16
_diffrn_reflns_limit_h_min -16
_diffrn_reflns_limit_k_max 17
_diffrn_reflns_limit_k_min -17
_diffrn_reflns_limit_l_max 23
_diffrn_reflns_limit_l_min -23
_diffrn_reflns_number 54109
_diffrn_reflns_point_group_measured_fraction_full 0.999
_diffrn_reflns_point_group_measured_fraction_max 0.995
_diffrn_reflns_theta_full 25.242
_diffrn_reflns_theta_max 27.605
_diffrn_reflns_theta_min 2.245
_diffrn_source microfocus
_exptl_absorpt_coefficient_mu 0.186
_exptl_absorpt_correction_type multi-scan
_exptl_crystal_colour colorless
_exptl_crystal_density_diffrn 1.319
_exptl_crystal_description needle
_exptl_crystal_F_000 1180.0
_exptl_crystal_size_max 0.25
_exptl_crystal_size_mid 0.24
_exptl_crystal_size_min 0.20
_exptl_transmission_factor_max 0.963
_exptl_transmission_factor_min 0.955
_refine_diff_density_max 0.486
_refine_diff_density_min -0.575
_refine_diff_density_rms 0.066
_refine_ls_extinction_method none
_refine_ls_goodness_of_fit_ref 1.110
_refine_ls_hydrogen_treatment mixed
_refine_ls_matrix_type full
_refine_ls_number_parameters 728
_refine_ls_number_reflns 13023
_refine_ls_number_restraints 0
_refine_ls_restrained_S_all 1.110
_refine_ls_R_factor_all 0.1833
_refine_ls_R_factor_gt 0.0751
_refine_ls_shift/su_max 0.004
_refine_ls_shift/su_mean 0.000
_refine_ls_structure_factor_coef Fsqd
_refine_ls_weighting_details 'w=1/[\s^2^(Fo^2^)+(0.1000P)^2^+0.4550P] where P=(Fo^2^+2Fc^2^)/3'
_refine_ls_weighting_scheme calc
_refine_ls_wR_factor_gt 0.1888
_refine_ls_wR_factor_ref 0.2536
_reflns_Friedel_coverage 0.000
_reflns_number_gt 5756
_reflns_number_total 13090
_reflns_threshold_expression 'I > 2\s(I)'
_cod_data_source_file d4ce00410h2.cif
_cod_data_source_block datam_a
_cod_depositor_comments 'Adding full bibliography for 7248884.cif.'
_cod_database_code 7248884
_shelx_shelxl_version_number 2018/3
_shelx_space_group_comment
;
The symmetry employed for this shelxl refinement is uniquely defined
by the following loop, which should always be used as a source of
symmetry information in preference to the above space-group names.
They are only intended as comments.
;
_shelx_estimated_absorpt_t_min 0.955
_shelx_estimated_absorpt_t_max 0.963

loop_
_space_group_symop_operation_xyz
'x, y, z'
'-x, -y, -z'

loop_
_atom_site_label
_atom_site_type_symbol
_atom_site_fract_x
_atom_site_fract_y
_atom_site_fract_z
_atom_site_U_iso_or_equiv
_atom_site_adp_type
_atom_site_occupancy
_atom_site_site_symmetry_order
_atom_site_calc_flag
_atom_site_refinement_flags_posn
_atom_site_refinement_flags_adp
_atom_site_refinement_flags_occupancy
_atom_site_disorder_assembly
_atom_site_disorder_group
Cl1 Cl 0.09786(10) 0.60937(9) 0.42477(6) 0.0656(3) Uani 1 1 d . . . . .
Cl2 Cl 0.45509(12) 0.06574(12) 0.79300(9) 0.0933(5) Uani 1 1 d . . . . .
O11 O -0.1785(2) 0.0818(2) 0.37588(14) 0.0506(7) Uani 1 1 d . . . . .
O10 O -0.1821(2) 0.1165(2) 0.51835(15) 0.0541(7) Uani 1 1 d . . . . .
N8 N 0.4336(2) 0.1444(2) 0.40991(16) 0.0380(7) Uani 1 1 d . . . . .
O12 O 0.5113(2) 0.1141(2) 0.53722(15) 0.0585(8) Uani 1 1 d . . . . .
N9 N 0.3244(2) 0.1348(2) 0.50033(16) 0.0379(7) Uani 1 1 d . . . . .
O13 O 0.9442(3) 0.2196(2) 0.21779(16) 0.0612(8) Uani 1 1 d . . . . .
O7 O 0.7003(2) 0.3225(2) 0.23337(17) 0.0635(8) Uani 1 1 d . . . . .
N10 N 0.3545(3) 0.1870(2) 0.28319(17) 0.0408(7) Uani 1 1 d . . . . .
N7 N 0.9494(3) 0.5634(2) 0.25042(18) 0.0477(8) Uani 1 1 d . . . . .
O9 O 0.5395(3) 0.3969(2) -0.21869(17) 0.0676(8) Uani 1 1 d . . . . .
O4 O 0.5296(2) 0.1735(2) 0.21072(16) 0.0667(8) Uani 1 1 d . . . . .
O6 O 0.4766(2) 0.3684(2) 0.46187(18) 0.0696(9) Uani 1 1 d . . . . .
N3 N 0.6414(3) 0.2946(2) 0.47044(18) 0.0479(8) Uani 1 1 d . . . . .
N5 N 0.9402(3) 0.3886(2) 0.23622(18) 0.0462(8) Uani 1 1 d . . . . .
O8 O 0.5549(3) 0.5540(2) -0.12528(18) 0.0752(9) Uani 1 1 d . . . . .
N1 N 0.7994(3) 0.4095(3) 0.3448(2) 0.0551(9) Uani 1 1 d . . . . .
N6 N 0.8447(3) 0.3024(2) 0.11662(18) 0.0497(8) Uani 1 1 d . . . . .
C7 C 0.1224(3) 0.1399(2) 0.46385(19) 0.0352(8) Uani 1 1 d . . . . .
C9 C -0.0774(3) 0.1076(3) 0.4268(2) 0.0387(8) Uani 1 1 d . . . . .
C12 C 0.2279(3) 0.1477(2) 0.4423(2) 0.0361(8) Uani 1 1 d . . . . .
C14 C 0.3421(3) 0.1671(3) 0.3528(2) 0.0380(8) Uani 1 1 d . . . . .
C4 C -0.0793(3) 0.1254(3) 0.5053(2) 0.0415(9) Uani 1 1 d . . . . .
C13 C 0.2370(3) 0.1670(3) 0.3697(2) 0.0390(8) Uani 1 1 d . . . . .
H13 H 0.173249 0.180239 0.330893 0.047 Uiso 1 1 calc R U . . .
C15 C 0.4286(3) 0.1304(3) 0.4859(2) 0.0420(9) Uani 1 1 d . . . . .
C8 C 0.0216(3) 0.1161(3) 0.4062(2) 0.0377(8) Uani 1 1 d . . . . .
H8 H 0.022167 0.106213 0.353754 0.045 Uiso 1 1 calc R U . . .
C6 C 0.1200(3) 0.1547(3) 0.5413(2) 0.0383(8) Uani 1 1 d . . . . .
C16 C 0.5455(3) 0.1383(3) 0.3950(2) 0.0412(9) Uani 1 1 d . . . . .
H16A H 0.538062 0.101439 0.344744 0.049 Uiso 1 1 calc R U . . .
H16B H 0.592971 0.100782 0.435056 0.049 Uiso 1 1 calc R U . . .
C44 C 0.9153(3) 0.4789(3) 0.2060(2) 0.0435(9) Uani 1 1 d . . . . .
N2 N 0.6180(3) 0.4462(3) 0.2888(2) 0.0702(11) Uani 1 1 d . . . . .
H2A H 0.586729 0.466317 0.241257 0.105 Uiso 1 1 calc R U . . .
H2B H 0.641927 0.499484 0.322199 0.105 Uiso 1 1 calc R U . . .
H2C H 0.567740 0.410677 0.304851 0.105 Uiso 1 1 calc R U . . .
C45 C 0.9353(3) 0.6615(3) 0.2190(2) 0.0433(9) Uani 1 1 d . . . . .
C5 C 0.0186(3) 0.1490(3) 0.5615(2) 0.0415(9) Uani 1 1 d . . . . .
H5 H 0.017377 0.161362 0.613579 0.050 Uiso 1 1 calc R U . . .
O2 O 0.3500(3) 0.4076(3) 0.5701(2) 0.0924(11) Uani 1 1 d . . . . .
C10 C 0.2285(3) 0.1781(3) 0.6015(2) 0.0461(9) Uani 1 1 d . . . . .
H10A H 0.220944 0.162807 0.652833 0.055 Uiso 1 1 calc R U . . .
H10B H 0.248367 0.248837 0.603444 0.055 Uiso 1 1 calc R U . . .
N4 N 0.6269(3) 0.4177(3) 0.5614(2) 0.0676(10) Uani 1 1 d . . . . .
H4A H 0.588011 0.472413 0.564341 0.101 Uiso 1 1 calc R U . . .
H4B H 0.696249 0.435456 0.560486 0.101 Uiso 1 1 calc R U . . .
H4C H 0.629350 0.382883 0.602983 0.101 Uiso 1 1 calc R U . . .
C19 C 0.2677(3) 0.2249(3) 0.2209(2) 0.0423(9) Uani 1 1 d . . . . .
C43 C 0.8538(3) 0.4792(3) 0.1282(2) 0.0471(10) Uani 1 1 d . . . . .
H43 H 0.840890 0.539714 0.104910 0.057 Uiso 1 1 calc R U . . .
C31 C 0.9120(4) 0.2982(3) 0.1909(2) 0.0492(10) Uani 1 1 d . . . . .
C11 C 0.3187(3) 0.1169(3) 0.5809(2) 0.0455(9) Uani 1 1 d . . . . .
H11A H 0.390240 0.135316 0.617821 0.055 Uiso 1 1 calc R U . . .
H11B H 0.302545 0.046346 0.584316 0.055 Uiso 1 1 calc R U . . .
C17 C 0.6025(3) 0.2388(3) 0.3942(2) 0.0449(9) Uani 1 1 d . . . . .
H17A H 0.666191 0.228561 0.372560 0.054 Uiso 1 1 calc R U . . .
H17B H 0.550645 0.279425 0.359226 0.054 Uiso 1 1 calc R U . . .
C52 C 1.0295(3) 0.7108(3) 0.2092(2) 0.0509(10) Uani 1 1 d . . . . .
C42 C 0.8119(3) 0.3917(3) 0.0854(2) 0.0462(9) Uani 1 1 d . . . . .
C20 C 0.2479(3) 0.3265(3) 0.2232(2) 0.0459(9) Uani 1 1 d . . . . .
O3 O 0.1257(3) 0.4191(3) 0.5192(2) 0.1024(12) Uani 1 1 d . . . . .
O5 O 0.6321(3) 0.0794(3) 0.6972(2) 0.1074(13) Uani 1 1 d . . . . .
C28 C 0.7055(4) 0.3890(3) 0.2857(3) 0.0531(10) Uani 1 1 d . . . . .
C46 C 0.8321(4) 0.7042(3) 0.2033(2) 0.0513(10) Uani 1 1 d . . . . .
C24 C 0.2174(3) 0.1605(3) 0.1557(2) 0.0514(10) Uani 1 1 d . . . . .
C41 C 0.7351(3) 0.3889(3) 0.0073(2) 0.0477(10) Uani 1 1 d . . . . .
C40 C 0.6801(3) 0.4757(3) -0.0195(2) 0.0516(10) Uani 1 1 d . . . . .
H40 H 0.689138 0.533772 0.013658 0.062 Uiso 1 1 calc R U . . .
C18 C 0.5771(4) 0.3610(3) 0.4955(2) 0.0508(10) Uani 1 1 d . . . . .
C34 C 0.7196(4) 0.3020(3) -0.0416(2) 0.0529(10) Uani 1 1 d . . . . .
C30 C 0.9851(3) 0.3768(3) 0.3210(2) 0.0511(10) Uani 1 1 d . . . . .
H30A H 1.018684 0.440110 0.347317 0.061 Uiso 1 1 calc R U . . .
H30B H 1.042847 0.327695 0.328752 0.061 Uiso 1 1 calc R U . . .
C23 C 0.1494(4) 0.2027(4) 0.0923(2) 0.0595(11) Uani 1 1 d . . . . .
H23 H 0.114979 0.160615 0.048311 0.071 Uiso 1 1 calc R U . . .
C22 C 0.1292(3) 0.3036(3) 0.0900(2) 0.0536(10) Uani 1 1 d . . . . .
C36 C 0.6028(3) 0.3879(3) -0.1452(2) 0.0529(10) Uani 1 1 d . . . . .
C35 C 0.6527(4) 0.3025(3) -0.1172(2) 0.0560(11) Uani 1 1 d . . . . .
H35 H 0.641306 0.243800 -0.149775 0.067 Uiso 1 1 calc R U . . .
C39 C 0.6137(4) 0.4747(3) -0.0939(2) 0.0559(11) Uani 1 1 d . . . . .
C29 C 0.8922(4) 0.3432(3) 0.3562(2) 0.0534(11) Uani 1 1 d . . . . .
H29A H 0.864350 0.276980 0.333068 0.064 Uiso 1 1 calc R U . . .
H29B H 0.923102 0.338054 0.412076 0.064 Uiso 1 1 calc R U . . .
C21 C 0.1770(3) 0.3627(3) 0.1566(2) 0.0533(10) Uani 1 1 d . . . . .
H21 H 0.161447 0.430443 0.157536 0.064 Uiso 1 1 calc R U . . .
C51 C 1.0174(4) 0.8052(3) 0.1812(2) 0.0617(12) Uani 1 1 d . . . . .
H51 H 1.080251 0.839382 0.174715 0.074 Uiso 1 1 calc R U . . .
C3 C -0.1791(4) 0.0469(3) 0.2984(2) 0.0589(11) Uani 1 1 d . . . . .
H3A H -0.156956 0.100945 0.271784 0.088 Uiso 1 1 calc R U . . .
H3B H -0.253097 0.022267 0.270620 0.088 Uiso 1 1 calc R U . . .
H3C H -0.127549 -0.006130 0.300245 0.088 Uiso 1 1 calc R U . . .
C48 C 0.8254(4) 0.7984(3) 0.1746(3) 0.0644(12) Uani 1 1 d . . . . .
H48 H 0.756384 0.828349 0.162986 0.077 Uiso 1 1 calc R U . . .
C49 C 0.9169(5) 0.8498(3) 0.1626(3) 0.0661(13) Uani 1 1 d . . . . .
C2 C -0.1889(4) 0.1275(4) 0.5980(2) 0.0632(12) Uani 1 1 d . . . . .
H2D H -0.147436 0.076259 0.627143 0.095 Uiso 1 1 calc R U . . .
H2E H -0.265898 0.121592 0.599246 0.095 Uiso 1 1 calc R U . . .
H2F H -0.157999 0.192166 0.621064 0.095 Uiso 1 1 calc R U . . .
C33 C 0.7780(4) 0.2094(3) -0.0113(2) 0.0675(13) Uani 1 1 d . . . . .
H33A H 0.734209 0.150448 -0.037961 0.081 Uiso 1 1 calc R U . . .
H33B H 0.850595 0.207954 -0.022546 0.081 Uiso 1 1 calc R U . . .
C26 C 0.3006(4) 0.3965(3) 0.2921(3) 0.0698(13) Uani 1 1 d . . . . .
H26A H 0.276134 0.377995 0.336687 0.105 Uiso 1 1 calc R U . . .
H26B H 0.279240 0.463547 0.280657 0.105 Uiso 1 1 calc R U . . .
H26C H 0.380653 0.393160 0.303473 0.105 Uiso 1 1 calc R U . . .
C37 C 0.5284(4) 0.3130(4) -0.2751(3) 0.0735(14) Uani 1 1 d . . . . .
H37A H 0.599676 0.301120 -0.285416 0.110 Uiso 1 1 calc R U . . .
H37B H 0.475003 0.327005 -0.322879 0.110 Uiso 1 1 calc R U . . .
H37C H 0.503155 0.254638 -0.254715 0.110 Uiso 1 1 calc R U . . .
C32 C 0.7932(5) 0.2070(3) 0.0756(3) 0.0716(14) Uani 1 1 d . . . . .
H32A H 0.721018 0.195261 0.086128 0.086 Uiso 1 1 calc R U . . .
H32B H 0.840541 0.152331 0.095013 0.086 Uiso 1 1 calc R U . . .
C47 C 0.7303(4) 0.6531(4) 0.2160(3) 0.0721(13) Uani 1 1 d . . . . .
H47A H 0.704004 0.600035 0.175794 0.108 Uiso 1 1 calc R U . . .
H47B H 0.672637 0.700657 0.213782 0.108 Uiso 1 1 calc R U . . .
H47C H 0.748738 0.625855 0.266440 0.108 Uiso 1 1 calc R U . . .
C27 C 0.0630(4) 0.3477(4) 0.0176(3) 0.0758(14) Uani 1 1 d . . . . .
H27A H -0.011831 0.358138 0.021726 0.114 Uiso 1 1 calc R U . . .
H27B H 0.060707 0.302703 -0.027301 0.114 Uiso 1 1 calc R U . . .
H27C H 0.097690 0.410607 0.011938 0.114 Uiso 1 1 calc R U . . .
C25 C 0.2396(5) 0.0508(3) 0.1545(3) 0.0824(15) Uani 1 1 d . . . . .
H25A H 0.187083 0.016233 0.110467 0.124 Uiso 1 1 calc R U . . .
H25B H 0.231633 0.024905 0.202168 0.124 Uiso 1 1 calc R U . . .
H25C H 0.314439 0.041046 0.149949 0.124 Uiso 1 1 calc R U . . .
C53 C 1.1417(4) 0.6643(4) 0.2268(3) 0.0775(14) Uani 1 1 d . . . . .
H53A H 1.141291 0.610865 0.187931 0.116 Uiso 1 1 calc R U . . .
H53B H 1.157237 0.638313 0.277734 0.116 Uiso 1 1 calc R U . . .
H53C H 1.198411 0.714057 0.226168 0.116 Uiso 1 1 calc R U . . .
C38 C 0.5606(5) 0.6440(4) -0.0764(3) 0.0829(16) Uani 1 1 d . . . . .
H38A H 0.533179 0.630341 -0.031933 0.124 Uiso 1 1 calc R U . . .
H38B H 0.515479 0.693178 -0.105716 0.124 Uiso 1 1 calc R U . . .
H38C H 0.636897 0.669006 -0.058676 0.124 Uiso 1 1 calc R U . . .
C50 C 0.9073(6) 0.9521(4) 0.1298(3) 0.103(2) Uani 1 1 d . . . . .
H50A H 0.951598 1.000681 0.168247 0.154 Uiso 1 1 calc R U . . .
H50B H 0.830352 0.970367 0.117021 0.154 Uiso 1 1 calc R U . . .
H50C H 0.933817 0.949993 0.083335 0.154 Uiso 1 1 calc R U . . .
O1 O 0.4461(18) 0.081(2) 1.0016(7) 0.446(16) Uani 0.927(12) 1 d . . P . .
C1 C 0.408(2) -0.0171(17) 0.9504(19) 0.403(15) Uani 1 1 d . . . . .
H111 H 0.423(3) 0.176(3) 0.271(2) 0.051(11) Uiso 1 1 d . . . . .
H112 H 0.798(4) 0.463(4) 0.387(3) 0.094(16) Uiso 1 1 d . . . . .
O113 O 0.413(4) -0.072(3) 1.033(3) 0.07(2) Uiso 0.073(12) 1 d . . P . .

loop_
_atom_site_aniso_label
_atom_site_aniso_U_11
_atom_site_aniso_U_22
_atom_site_aniso_U_33
_atom_site_aniso_U_23
_atom_site_aniso_U_13
_atom_site_aniso_U_12
Cl1 0.0652(7) 0.0643(7) 0.0618(7) 0.0010(5) 0.0085(5) -0.0070(5)
Cl2 0.0837(10) 0.0960(11) 0.0995(10) 0.0097(8) 0.0233(8) -0.0105(8)
O11 0.0382(15) 0.0676(18) 0.0453(15) 0.0073(13) 0.0092(12) -0.0026(13)
O10 0.0414(16) 0.075(2) 0.0527(16) 0.0075(14) 0.0232(13) 0.0036(13)
N8 0.0332(16) 0.0435(18) 0.0387(17) 0.0087(13) 0.0104(13) 0.0021(13)
O12 0.0349(15) 0.093(2) 0.0475(16) 0.0207(15) 0.0058(13) 0.0057(14)
N9 0.0309(16) 0.0476(18) 0.0356(16) 0.0077(13) 0.0089(13) -0.0019(13)
O13 0.089(2) 0.0380(16) 0.0605(18) 0.0130(14) 0.0240(16) 0.0097(15)
O7 0.065(2) 0.068(2) 0.0574(18) -0.0031(16) 0.0183(15) -0.0052(15)
N10 0.0357(18) 0.0492(19) 0.0402(17) 0.0072(14) 0.0135(15) 0.0043(14)
N7 0.058(2) 0.0375(18) 0.0467(18) 0.0046(15) 0.0125(15) -0.0026(15)
O9 0.074(2) 0.062(2) 0.0553(18) -0.0022(15) -0.0029(16) 0.0000(16)
O4 0.064(2) 0.081(2) 0.0597(18) 0.0052(16) 0.0246(15) 0.0048(16)
O6 0.0467(19) 0.079(2) 0.075(2) -0.0176(17) 0.0056(15) 0.0136(15)
N3 0.0418(19) 0.0472(19) 0.0544(19) -0.0004(16) 0.0130(15) 0.0034(15)
N5 0.056(2) 0.0372(18) 0.0468(18) 0.0111(14) 0.0145(15) 0.0045(15)
O8 0.087(2) 0.058(2) 0.0637(19) -0.0005(16) -0.0091(17) 0.0131(17)
N1 0.059(2) 0.051(2) 0.054(2) 0.0007(17) 0.0137(18) 0.0039(17)
N6 0.069(2) 0.0321(18) 0.0481(19) 0.0057(14) 0.0139(17) 0.0046(15)
C7 0.035(2) 0.0342(19) 0.0382(19) 0.0049(15) 0.0125(16) 0.0025(15)
C9 0.033(2) 0.039(2) 0.044(2) 0.0078(16) 0.0083(16) 0.0011(15)
C12 0.034(2) 0.0328(19) 0.041(2) 0.0058(15) 0.0076(16) -0.0008(15)
C14 0.041(2) 0.036(2) 0.0370(19) 0.0052(16) 0.0104(17) 0.0000(15)
C4 0.036(2) 0.039(2) 0.055(2) 0.0098(17) 0.0193(18) 0.0049(16)
C13 0.036(2) 0.046(2) 0.0362(19) 0.0071(16) 0.0109(16) 0.0000(16)
C15 0.037(2) 0.047(2) 0.041(2) 0.0087(17) 0.0075(18) 0.0005(17)
C8 0.039(2) 0.037(2) 0.0389(19) 0.0091(16) 0.0110(16) 0.0013(15)
C6 0.042(2) 0.0326(19) 0.041(2) 0.0077(16) 0.0108(17) 0.0028(15)
C16 0.033(2) 0.046(2) 0.047(2) 0.0051(17) 0.0132(16) 0.0066(16)
C44 0.050(2) 0.038(2) 0.045(2) 0.0095(17) 0.0159(18) 0.0018(17)
N2 0.069(3) 0.063(2) 0.083(3) 0.020(2) 0.025(2) 0.002(2)
C45 0.055(2) 0.033(2) 0.043(2) 0.0064(16) 0.0127(18) 0.0031(18)
C5 0.044(2) 0.044(2) 0.039(2) 0.0049(16) 0.0148(17) 0.0053(17)
O2 0.093(3) 0.101(3) 0.085(2) 0.007(2) 0.028(2) 0.002(2)
C10 0.048(2) 0.050(2) 0.039(2) 0.0021(17) 0.0105(18) -0.0047(18)
N4 0.067(2) 0.073(3) 0.058(2) -0.0080(19) 0.0110(19) 0.000(2)
C19 0.041(2) 0.053(2) 0.0350(19) 0.0077(17) 0.0113(17) 0.0021(17)
C43 0.062(3) 0.035(2) 0.044(2) 0.0062(17) 0.0114(19) 0.0017(18)
C31 0.070(3) 0.036(2) 0.047(2) 0.0084(18) 0.023(2) 0.0068(19)
C11 0.041(2) 0.060(3) 0.0353(19) 0.0096(18) 0.0083(17) -0.0033(18)
C17 0.040(2) 0.050(2) 0.047(2) 0.0044(18) 0.0155(18) 0.0026(17)
C52 0.059(3) 0.041(2) 0.055(2) 0.0024(19) 0.019(2) -0.0027(19)
C42 0.060(3) 0.036(2) 0.046(2) 0.0028(17) 0.0198(19) 0.0015(18)
C20 0.050(2) 0.047(2) 0.041(2) 0.0068(18) 0.0106(18) 0.0050(18)
O3 0.077(3) 0.110(3) 0.121(3) 0.032(3) 0.022(2) 0.008(2)
O5 0.099(3) 0.131(4) 0.101(3) 0.033(3) 0.034(2) 0.031(3)
C28 0.054(3) 0.052(3) 0.060(3) 0.013(2) 0.024(2) 0.002(2)
C46 0.062(3) 0.041(2) 0.050(2) 0.0017(18) 0.014(2) 0.002(2)
C24 0.053(2) 0.052(2) 0.047(2) -0.0002(19) 0.009(2) 0.0019(19)
C41 0.057(3) 0.040(2) 0.045(2) 0.0032(18) 0.0120(19) -0.0022(18)
C40 0.061(3) 0.040(2) 0.048(2) 0.0024(18) 0.005(2) -0.0021(19)
C18 0.051(3) 0.052(2) 0.046(2) 0.0000(19) 0.007(2) 0.000(2)
C34 0.063(3) 0.045(2) 0.052(2) 0.0028(19) 0.017(2) -0.002(2)
C30 0.057(3) 0.041(2) 0.051(2) 0.0135(18) 0.003(2) 0.0067(18)
C23 0.060(3) 0.069(3) 0.042(2) -0.005(2) 0.003(2) 0.001(2)
C22 0.048(2) 0.069(3) 0.042(2) 0.011(2) 0.0084(19) 0.004(2)
C36 0.053(3) 0.054(3) 0.047(2) 0.003(2) 0.005(2) -0.003(2)
C35 0.063(3) 0.053(3) 0.051(2) -0.006(2) 0.015(2) -0.006(2)
C39 0.061(3) 0.044(2) 0.059(3) 0.007(2) 0.009(2) 0.004(2)
C29 0.067(3) 0.050(2) 0.042(2) 0.0129(19) 0.010(2) 0.008(2)
C21 0.053(3) 0.054(3) 0.052(2) 0.016(2) 0.010(2) 0.009(2)
C51 0.083(4) 0.046(3) 0.063(3) 0.005(2) 0.033(3) -0.013(2)
C3 0.049(2) 0.068(3) 0.053(2) 0.003(2) 0.005(2) -0.015(2)
C48 0.075(3) 0.053(3) 0.062(3) 0.005(2) 0.011(2) 0.019(2)
C49 0.105(4) 0.039(2) 0.059(3) 0.006(2) 0.030(3) 0.005(3)
C2 0.061(3) 0.076(3) 0.064(3) 0.009(2) 0.033(2) 0.004(2)
C33 0.099(4) 0.040(2) 0.060(3) -0.004(2) 0.016(3) 0.006(2)
C26 0.078(3) 0.056(3) 0.063(3) -0.002(2) -0.002(2) 0.007(2)
C37 0.075(3) 0.081(3) 0.056(3) -0.012(2) 0.007(2) 0.000(3)
C32 0.106(4) 0.033(2) 0.070(3) 0.004(2) 0.013(3) -0.006(2)
C47 0.064(3) 0.070(3) 0.086(3) -0.003(3) 0.027(3) -0.002(2)
C27 0.069(3) 0.099(4) 0.056(3) 0.024(3) 0.006(2) 0.011(3)
C25 0.092(4) 0.055(3) 0.086(4) -0.010(3) 0.002(3) 0.002(3)
C53 0.064(3) 0.078(3) 0.096(4) 0.015(3) 0.031(3) 0.002(3)
C38 0.103(4) 0.057(3) 0.074(3) 0.000(3) -0.001(3) 0.023(3)
C50 0.179(7) 0.047(3) 0.094(4) 0.024(3) 0.051(4) 0.015(3)
O1 0.39(2) 0.73(5) 0.154(8) -0.084(15) -0.020(10) 0.13(2)
C1 0.39(3) 0.29(2) 0.63(5) 0.20(3) 0.27(4) -0.05(2)

loop_
_atom_type_symbol
_atom_type_description
_atom_type_scat_dispersion_real
_atom_type_scat_dispersion_imag
_atom_type_scat_source
C C 0.0033 0.0016 'International Tables Vol C Tables 4.2.6.8 and 6.1.1.4'
H H 0.0000 0.0000 'International Tables Vol C Tables 4.2.6.8 and 6.1.1.4'
Cl Cl 0.1484 0.1585 'International Tables Vol C Tables 4.2.6.8 and 6.1.1.4'
N N 0.0061 0.0033 'International Tables Vol C Tables 4.2.6.8 and 6.1.1.4'
O O 0.0106 0.0060 'International Tables Vol C Tables 4.2.6.8 and 6.1.1.4'

loop_
_geom_angle_atom_site_label_1
_geom_angle_atom_site_label_2
_geom_angle_atom_site_label_3
_geom_angle
_geom_angle_site_symmetry_1
_geom_angle_site_symmetry_3
_geom_angle_publ_flag
C9 O11 C3 117.4(3) . . ?
C4 O10 C2 117.6(3) . . ?
C14 N8 C15 122.3(3) . . ?
C14 N8 C16 121.5(3) . . ?
C15 N8 C16 116.2(3) . . ?
C12 N9 C15 122.8(3) . . ?
C12 N9 C11 120.5(3) . . ?
C15 N9 C11 116.6(3) . . ?
C14 N10 C19 124.6(3) . . ?
C44 N7 C45 122.5(3) . . ?
C36 O9 C37 118.4(3) . . ?
C18 N3 C17 121.2(3) . . ?
C44 N5 C31 122.4(3) . . ?
C44 N5 C30 123.2(3) . . ?
C31 N5 C30 113.9(3) . . ?
C39 O8 C38 118.3(3) . . ?
C28 N1 C29 120.7(4) . . ?
C31 N6 C42 122.0(3) . . ?
C31 N6 C32 117.0(3) . . ?
C42 N6 C32 120.3(3) . . ?
C6 C7 C8 119.1(3) . . ?
C6 C7 C12 120.4(3) . . ?
C8 C7 C12 120.5(3) . . ?
O11 C9 C8 124.9(3) . . ?
O11 C9 C4 115.0(3) . . ?
C8 C9 C4 120.1(3) . . ?
C13 C12 N9 118.7(3) . . ?
C13 C12 C7 124.4(3) . . ?
N9 C12 C7 116.9(3) . . ?
N10 C14 N8 119.0(3) . . ?
N10 C14 C13 122.3(3) . . ?
N8 C14 C13 118.6(3) . . ?
O10 C4 C5 125.6(3) . . ?
O10 C4 C9 114.8(3) . . ?
C5 C4 C9 119.6(3) . . ?
C12 C13 C14 120.5(3) . . ?
O12 C15 N9 121.4(3) . . ?
O12 C15 N8 121.9(3) . . ?
N9 C15 N8 116.7(3) . . ?
C9 C8 C7 120.4(3) . . ?
C7 C6 C5 120.2(3) . . ?
C7 C6 C10 118.0(3) . . ?
C5 C6 C10 121.8(3) . . ?
N8 C16 C17 114.1(3) . . ?
N7 C44 N5 120.3(3) . . ?
N7 C44 C43 121.8(3) . . ?
N5 C44 C43 117.9(3) . . ?
C46 C45 C52 122.1(4) . . ?
C46 C45 N7 120.3(3) . . ?
C52 C45 N7 117.5(4) . . ?
C4 C5 C6 120.5(3) . . ?
C6 C10 C11 109.5(3) . . ?
C20 C19 C24 121.9(3) . . ?
C20 C19 N10 119.0(3) . . ?
C24 C19 N10 118.6(3) . . ?
C42 C43 C44 120.9(3) . . ?
O13 C31 N6 122.3(4) . . ?
O13 C31 N5 120.7(4) . . ?
N6 C31 N5 117.0(3) . . ?
N9 C11 C10 109.7(3) . . ?
N3 C17 C16 115.3(3) . . ?
C51 C52 C45 117.9(4) . . ?
C51 C52 C53 120.1(4) . . ?
C45 C52 C53 121.9(4) . . ?
C43 C42 N6 118.9(4) . . ?
C43 C42 C41 122.8(3) . . ?
N6 C42 C41 118.3(3) . . ?
C19 C20 C21 117.3(3) . . ?
C19 C20 C26 122.8(3) . . ?
C21 C20 C26 120.0(4) . . ?
O7 C28 N2 122.5(4) . . ?
O7 C28 N1 122.4(4) . . ?
N2 C28 N1 115.1(4) . . ?
C45 C46 C48 117.1(4) . . ?
C45 C46 C47 122.7(4) . . ?
C48 C46 C47 120.2(4) . . ?
C23 C24 C19 117.0(4) . . ?
C23 C24 C25 121.9(4) . . ?
C19 C24 C25 121.0(4) . . ?
C34 C41 C40 120.0(4) . . ?
C34 C41 C42 120.1(4) . . ?
C40 C41 C42 119.9(3) . . ?
C39 C40 C41 119.8(4) . . ?
O6 C18 N3 122.5(4) . . ?
O6 C18 N4 121.5(4) . . ?
N3 C18 N4 116.0(4) . . ?
C35 C34 C41 119.4(4) . . ?
C35 C34 C33 121.5(4) . . ?
C41 C34 C33 119.1(4) . . ?
N5 C30 C29 110.2(3) . . ?
C24 C23 C22 123.9(4) . . ?
C21 C22 C23 116.7(4) . . ?
C21 C22 C27 121.0(4) . . ?
C23 C22 C27 122.3(4) . . ?
O9 C36 C35 125.6(4) . . ?
O9 C36 C39 115.2(4) . . ?
C35 C36 C39 119.1(4) . . ?
C36 C35 C34 121.2(4) . . ?
C40 C39 O8 124.6(4) . . ?
C40 C39 C36 120.2(4) . . ?
O8 C39 C36 115.1(4) . . ?
N1 C29 C30 114.0(3) . . ?
C22 C21 C20 123.2(4) . . ?
C49 C51 C52 122.4(4) . . ?
C49 C48 C46 122.8(4) . . ?
C51 C49 C48 117.6(4) . . ?
C51 C49 C50 120.5(5) . . ?
C48 C49 C50 121.9(5) . . ?
C32 C33 C34 111.1(4) . . ?
N6 C32 C33 110.5(3) . . ?
O1 C1 O113 87(3) . . ?

loop_
_geom_bond_atom_site_label_1
_geom_bond_atom_site_label_2
_geom_bond_distance
_geom_bond_site_symmetry_2
_geom_bond_publ_flag
O11 C9 1.361(4) . ?
O11 C3 1.418(5) . ?
O10 C4 1.355(4) . ?
O10 C2 1.432(5) . ?
N8 C14 1.362(4) . ?
N8 C15 1.386(4) . ?
N8 C16 1.479(4) . ?
O12 C15 1.211(4) . ?
N9 C12 1.379(4) . ?
N9 C15 1.380(5) . ?
N9 C11 1.480(4) . ?
O13 C31 1.214(4) . ?
O7 C28 1.231(5) . ?
N10 C14 1.323(4) . ?
N10 C19 1.450(5) . ?
N7 C44 1.331(4) . ?
N7 C45 1.453(5) . ?
O9 C36 1.346(5) . ?
O9 C37 1.434(5) . ?
O6 C18 1.240(5) . ?
N3 C18 1.335(5) . ?
N3 C17 1.459(5) . ?
N5 C44 1.361(5) . ?
N5 C31 1.394(5) . ?
N5 C30 1.478(5) . ?
O8 C39 1.364(5) . ?
O8 C38 1.427(5) . ?
N1 C28 1.355(5) . ?
N1 C29 1.446(5) . ?
N6 C31 1.366(5) . ?
N6 C42 1.372(5) . ?
N6 C32 1.474(5) . ?
C7 C6 1.380(5) . ?
C7 C8 1.407(5) . ?
C7 C12 1.455(5) . ?
C9 C8 1.370(5) . ?
C9 C4 1.401(5) . ?
C12 C13 1.358(5) . ?
C14 C13 1.408(5) . ?
C4 C5 1.369(5) . ?
C6 C5 1.393(5) . ?
C6 C10 1.494(5) . ?
C16 C17 1.507(5) . ?
C44 C43 1.389(5) . ?
N2 C28 1.349(5) . ?
C45 C46 1.378(6) . ?
C45 C52 1.384(5) . ?
C10 C11 1.503(5) . ?
N4 C18 1.346(5) . ?
C19 C20 1.387(5) . ?
C19 C24 1.392(5) . ?
C43 C42 1.369(5) . ?
C52 C51 1.382(6) . ?
C52 C53 1.498(6) . ?
C42 C41 1.458(5) . ?
C20 C21 1.396(5) . ?
C20 C26 1.484(5) . ?
C46 C48 1.384(6) . ?
C46 C47 1.496(6) . ?
C24 C23 1.377(6) . ?
C24 C25 1.499(6) . ?
C41 C34 1.383(5) . ?
C41 C40 1.405(5) . ?
C40 C39 1.357(6) . ?
C34 C35 1.379(6) . ?
C34 C33 1.505(6) . ?
C30 C29 1.516(6) . ?
C23 C22 1.379(6) . ?
C22 C21 1.366(6) . ?
C22 C27 1.493(6) . ?
C36 C35 1.369(6) . ?
C36 C39 1.410(6) . ?
C51 C49 1.361(7) . ?
C48 C49 1.384(7) . ?
C49 C50 1.516(6) . ?
C33 C32 1.501(6) . ?
O1 C1 1.54(3) . ?
C1 O113 1.66(5) . ?
